data_7158746
loop_
_publ_author_name
'Chen, Zhichao'
'Zheng, Xinran'
'Zhou, Shu-Feng'
'Cui, Xiuling'

_publ_section_title
;
 Visible light-induced selenylative spirocyclization of biaryl ynones
 toward the formation of selenated spiro[5.5]trienones.
;
_journal_issue 29
_journal_name_full 'Organic &amp; biomolecular chemistry'
_journal_page_first 5779
_journal_page_last 5783
_journal_paper_doi 10.1039/d2ob01006b
_journal_volume 20
_journal_year 2022
_chemical_formula_sum 'C29 H22 O2 Se'
_chemical_formula_weight 481.42
_space_group_crystal_system triclinic
_space_group_IT_number 2
_space_group_name_Hall '-P 1'
_space_group_name_H-M_alt 'P -1'
_atom_sites_solution_hydrogens geom
_audit_creation_method SHELXL-2014/7
_audit_update_record
;
2022-02-11 deposited with the CCDC.	2022-06-28 downloaded from the CCDC.
;
_cell_angle_alpha 107.731(8)
_cell_angle_beta 109.770(8)
_cell_angle_gamma 93.109(7)
_cell_formula_units_Z 2
_cell_length_a 9.6751(8)
_cell_length_b 10.1384(10)
_cell_length_c 13.4857(12)
_cell_measurement_temperature 293(2)
_cell_volume 1167.3(2)
_computing_structure_refinement 'SHELXL-2014/7 (Sheldrick, 2014)'
_diffrn_ambient_temperature 293(2)
_diffrn_measured_fraction_theta_full 0.998
_diffrn_measured_fraction_theta_max 0.998
_diffrn_radiation_type CuK\a
_diffrn_radiation_wavelength 1.54184
_diffrn_reflns_av_R_equivalents 0.0409
_diffrn_reflns_av_unetI/netI 0.0542
_diffrn_reflns_Laue_measured_fraction_full 0.998
_diffrn_reflns_Laue_measured_fraction_max 0.998
_diffrn_reflns_limit_h_max 7
_diffrn_reflns_limit_h_min -11
_diffrn_reflns_limit_k_max 12
_diffrn_reflns_limit_k_min -12
_diffrn_reflns_limit_l_max 16
_diffrn_reflns_limit_l_min -14
_diffrn_reflns_number 8277
_diffrn_reflns_point_group_measured_fraction_full 0.998
_diffrn_reflns_point_group_measured_fraction_max 0.998
_diffrn_reflns_theta_full 67.075
_diffrn_reflns_theta_max 67.075
_diffrn_reflns_theta_min 3.709
_exptl_absorpt_coefficient_mu 2.352
_exptl_crystal_density_diffrn 1.370
_exptl_crystal_F_000 492
_exptl_crystal_size_max 0.160
_exptl_crystal_size_mid 0.120
_exptl_crystal_size_min 0.100
_refine_diff_density_max 0.259
_refine_diff_density_min -0.404
_refine_diff_density_rms 0.066
_refine_ls_extinction_method none
_refine_ls_goodness_of_fit_ref 1.064
_refine_ls_hydrogen_treatment constr
_refine_ls_matrix_type full
_refine_ls_number_parameters 298
_refine_ls_number_reflns 4167
_refine_ls_number_restraints 4
_refine_ls_restrained_S_all 1.065
_refine_ls_R_factor_all 0.0626
_refine_ls_R_factor_gt 0.0455
_refine_ls_shift/su_max 0.000
_refine_ls_shift/su_mean 0.000
_refine_ls_structure_factor_coef Fsqd
_refine_ls_weighting_details 'w=1/[\s^2^(Fo^2^)+(0.0461P)^2^+0.1304P] where P=(Fo^2^+2Fc^2^)/3'
_refine_ls_weighting_scheme calc
_refine_ls_wR_factor_gt 0.1041
_refine_ls_wR_factor_ref 0.1160
_reflns_Friedel_coverage 0.000
_reflns_number_gt 3226
_reflns_number_total 4167
_reflns_threshold_expression 'I > 2\s(I)'
_cod_data_source_file d2ob01006b2.cif
_cod_data_source_block 202107208
_cod_depositor_comments 'Adding full bibliography for 7158745--7158746.cif.'
_cod_database_code 7158746
_shelx_shelxl_version_number 2014/7
_shelx_space_group_comment
;
The symmetry employed for this shelxl refinement is uniquely defined
by the following loop, which should always be used as a source of
symmetry information in preference to the above space-group names.
They are only intended as comments.
;
_shelx_estimated_absorpt_t_min 0.705
_shelx_estimated_absorpt_t_max 0.799

loop_
_space_group_symop_operation_xyz
'x, y, z'
'-x, -y, -z'

loop_
_atom_site_label
_atom_site_type_symbol
_atom_site_fract_x
_atom_site_fract_y
_atom_site_fract_z
_atom_site_U_iso_or_equiv
_atom_site_adp_type
_atom_site_occupancy
_atom_site_site_symmetry_order
_atom_site_calc_flag
_atom_site_refinement_flags_posn
_atom_site_refinement_flags_adp
_atom_site_refinement_flags_occupancy
_atom_site_disorder_assembly
_atom_site_disorder_group
Se1 Se 0.79678(5) 0.08785(5) 0.99367(3) 0.06260(16) Uani 1 1 d . . . . .
O1 O 0.4604(3) 0.0184(2) 0.8490(2) 0.0670(7) Uani 1 1 d . . . . .
O2 O 0.5781(5) 0.6444(3) 1.4492(2) 0.1073(12) Uani 1 1 d . . . . .
C1 C 0.2273(4) 0.1660(4) 0.8556(3) 0.0567(9) Uani 1 1 d . . . . .
H1 H 0.2150 0.0976 0.7877 0.068 Uiso 1 1 calc R U . . .
C2 C 0.1092(4) 0.2279(4) 0.8679(3) 0.0682(10) Uani 1 1 d . . . . .
H2 H 0.0177 0.2035 0.8083 0.082 Uiso 1 1 calc R U . . .
C3 C 0.1272(5) 0.3273(5) 0.9700(4) 0.0729(11) Uani 1 1 d . . . . .
H3 H 0.0463 0.3668 0.9800 0.087 Uiso 1 1 calc R U . . .
C4 C 0.2637(4) 0.3679(4) 1.0567(3) 0.0651(10) Uani 1 1 d . . . . .
H4 H 0.2746 0.4364 1.1243 0.078 Uiso 1 1 calc R U . . .
C5 C 0.3866(4) 0.3080(3) 1.0449(3) 0.0470(7) Uani 1 1 d . . . . .
C6 C 0.3659(4) 0.2043(3) 0.9437(3) 0.0457(7) Uani 1 1 d . . . . .
C7 C 0.4867(4) 0.1250(3) 0.9294(3) 0.0495(8) Uani 1 1 d . . . . .
C8 C 0.6375(4) 0.1811(3) 1.0174(3) 0.0447(7) Uani 1 1 d . . . . .
C9 C 0.6621(4) 0.2835(3) 1.1150(3) 0.0461(7) Uani 1 1 d . . . . .
C10 C 0.5365(4) 0.3534(3) 1.1430(3) 0.0470(7) Uani 1 1 d . . . . .
C11 C 0.5817(4) 0.5101(3) 1.1756(3) 0.0550(8) Uani 1 1 d . . . . .
H11 H 0.6015 0.5443 1.1242 0.066 Uiso 1 1 calc R U . . .
C12 C 0.5946(4) 0.6010(4) 1.2735(3) 0.0627(9) Uani 1 1 d . . . . .
H12 H 0.6220 0.6963 1.2879 0.075 Uiso 1 1 calc R U . . .
C13 C 0.5677(5) 0.5579(4) 1.3599(3) 0.0663(10) Uani 1 1 d . . . . .
C14 C 0.5260(4) 0.4069(4) 1.3338(3) 0.0590(9) Uani 1 1 d . . . . .
H14 H 0.5074 0.3757 1.3870 0.071 Uiso 1 1 calc R U . . .
C15 C 0.5139(4) 0.3137(4) 1.2370(3) 0.0509(8) Uani 1 1 d . . . . .
H15 H 0.4903 0.2188 1.2258 0.061 Uiso 1 1 calc R U . . .
C16 C 0.8135(4) 0.3362(4) 1.2043(3) 0.0542(8) Uani 1 1 d . . . . .
C17 C 0.8616(5) 0.2866(5) 1.2914(3) 0.0774(12) Uani 1 1 d . . . . .
H17 H 0.7987 0.2178 1.2958 0.093 Uiso 1 1 calc R U . . .
C18 C 1.0041(6) 0.3385(7) 1.3736(4) 0.1072(18) Uani 1 1 d . . . . .
H18 H 1.0351 0.3053 1.4333 0.129 Uiso 1 1 calc R U . . .
C19 C 1.0979(6) 0.4369(7) 1.3672(5) 0.1113(19) Uani 1 1 d . . . . .
H19 H 1.1936 0.4697 1.4216 0.134 Uiso 1 1 calc R U . . .
C20 C 1.0522(6) 0.4876(6) 1.2812(5) 0.1147(19) Uani 1 1 d . . . . .
H20 H 1.1162 0.5561 1.2775 0.138 Uiso 1 1 calc R U . . .
C21 C 0.9090(5) 0.4370(5) 1.1983(4) 0.0886(14) Uani 1 1 d . . . . .
H21 H 0.8782 0.4713 1.1392 0.106 Uiso 1 1 calc R U . . .
C22 C 0.7599(4) 0.0787(4) 0.8432(3) 0.0504(8) Uani 1 1 d . . . . .
C23 C 0.7838(4) -0.0406(4) 0.7720(3) 0.0680(10) Uani 1 1 d . . . . .
H23 H 0.8112 -0.1154 0.7961 0.082 Uiso 1 1 calc R U . . .
C24 C 0.7665(5) -0.0471(5) 0.6642(4) 0.0880(14) Uani 1 1 d . . . . .
H24 H 0.7864 -0.1259 0.6175 0.106 Uiso 1 1 calc R U . . .
C25 C 0.7212(5) 0.0578(6) 0.6245(3) 0.0845(14) Uani 1 1 d D . . . .
C26 C 0.6962(4) 0.1766(5) 0.6967(3) 0.0744(12) Uani 1 1 d . . . . .
H26 H 0.6655 0.2498 0.6714 0.089 Uiso 1 1 calc R U . . .
C27 C 0.7166(4) 0.1873(4) 0.8058(3) 0.0584(9) Uani 1 1 d . . . . .
H27 H 0.7009 0.2678 0.8537 0.070 Uiso 1 1 calc R U . . .
C28 C 0.688(2) 0.055(2) 0.5032(11) 0.121(5) Uani 0.672(10) 1 d D . P A 1
H28A H 0.6261 -0.0337 0.4503 0.145 Uiso 0.672(10) 1 calc R U P A 1
H28B H 0.6347 0.1303 0.4908 0.145 Uiso 0.672(10) 1 calc R U P A 1
C28A C 0.721(6) 0.009(4) 0.503(2) 0.121(5) Uani 0.328(10) 1 d D . P A 2
H28C H 0.8157 -0.0170 0.5027 0.145 Uiso 0.328(10) 1 calc R U P A 2
H28D H 0.6416 -0.0699 0.4539 0.145 Uiso 0.328(10) 1 calc R U P A 2
C29 C 0.8296(16) 0.0726(16) 0.4848(9) 0.185(6) Uani 0.672(10) 1 d D . P A 1
H29A H 0.8081 0.0528 0.4063 0.278 Uiso 0.672(10) 1 calc R U P A 1
H29B H 0.8906 0.0088 0.5100 0.278 Uiso 0.672(10) 1 calc R U P A 1
H29C H 0.8818 0.1675 0.5261 0.278 Uiso 0.672(10) 1 calc R U P A 1
C29A C 0.696(4) 0.136(3) 0.469(2) 0.185(6) Uani 0.328(10) 1 d D . P A 2
H29D H 0.6819 0.1119 0.3912 0.278 Uiso 0.328(10) 1 calc R U P A 2
H29E H 0.7811 0.2096 0.5136 0.278 Uiso 0.328(10) 1 calc R U P A 2
H29F H 0.6089 0.1678 0.4800 0.278 Uiso 0.328(10) 1 calc R U P A 2

loop_
_atom_site_aniso_label
_atom_site_aniso_U_11
_atom_site_aniso_U_22
_atom_site_aniso_U_33
_atom_site_aniso_U_23
_atom_site_aniso_U_13
_atom_site_aniso_U_12
Se1 0.0683(3) 0.0775(3) 0.0622(3) 0.0328(2) 0.0378(2) 0.0332(2)
O1 0.0697(17) 0.0520(14) 0.0678(16) -0.0031(13) 0.0337(14) 0.0037(12)
O2 0.181(4) 0.076(2) 0.0573(18) 0.0051(16) 0.049(2) 0.035(2)
C1 0.061(2) 0.053(2) 0.052(2) 0.0123(16) 0.0226(17) -0.0016(17)
C2 0.054(2) 0.077(3) 0.070(3) 0.027(2) 0.0182(19) 0.007(2)
C3 0.057(2) 0.080(3) 0.086(3) 0.027(2) 0.032(2) 0.024(2)
C4 0.067(2) 0.067(2) 0.064(2) 0.0142(19) 0.034(2) 0.022(2)
C5 0.0518(19) 0.0431(17) 0.0516(19) 0.0169(15) 0.0255(16) 0.0083(14)
C6 0.0526(19) 0.0425(17) 0.0489(18) 0.0180(14) 0.0257(15) 0.0038(14)
C7 0.061(2) 0.0437(18) 0.0516(19) 0.0150(15) 0.0317(17) 0.0041(15)
C8 0.0519(19) 0.0457(17) 0.0462(17) 0.0186(14) 0.0274(15) 0.0085(14)
C9 0.0507(19) 0.0482(18) 0.0486(18) 0.0224(15) 0.0246(15) 0.0084(15)
C10 0.058(2) 0.0435(17) 0.0418(17) 0.0111(14) 0.0242(15) 0.0104(15)
C11 0.063(2) 0.0467(19) 0.057(2) 0.0155(16) 0.0262(18) 0.0068(16)
C12 0.076(3) 0.0400(18) 0.065(2) 0.0113(17) 0.024(2) 0.0089(17)
C13 0.084(3) 0.061(2) 0.046(2) 0.0084(18) 0.0234(19) 0.024(2)
C14 0.073(2) 0.066(2) 0.049(2) 0.0232(18) 0.0322(18) 0.0243(19)
C15 0.062(2) 0.0487(19) 0.0526(19) 0.0194(15) 0.0319(17) 0.0153(16)
C16 0.054(2) 0.057(2) 0.0515(19) 0.0140(16) 0.0235(16) 0.0097(16)
C17 0.070(3) 0.094(3) 0.072(3) 0.038(2) 0.022(2) 0.022(2)
C18 0.089(4) 0.151(6) 0.075(3) 0.046(4) 0.014(3) 0.035(4)
C19 0.068(3) 0.140(5) 0.086(4) 0.019(4) 0.000(3) 0.011(3)
C20 0.071(3) 0.104(4) 0.134(5) 0.023(4) 0.017(3) -0.013(3)
C21 0.071(3) 0.094(3) 0.093(3) 0.041(3) 0.016(3) -0.009(3)
C22 0.0494(19) 0.058(2) 0.0486(18) 0.0157(16) 0.0268(16) 0.0103(16)
C23 0.075(3) 0.058(2) 0.074(3) 0.0132(19) 0.041(2) 0.0107(19)
C24 0.091(3) 0.089(3) 0.068(3) -0.006(2) 0.041(3) 0.002(3)
C25 0.072(3) 0.118(4) 0.054(2) 0.016(3) 0.026(2) -0.001(3)
C26 0.055(2) 0.106(3) 0.074(3) 0.048(3) 0.023(2) 0.011(2)
C27 0.054(2) 0.068(2) 0.061(2) 0.0241(18) 0.0289(18) 0.0157(18)
C28 0.111(12) 0.184(15) 0.058(3) 0.038(6) 0.026(4) 0.013(8)
C28A 0.111(12) 0.184(15) 0.058(3) 0.038(6) 0.026(4) 0.013(8)
C29 0.223(15) 0.271(16) 0.135(8) 0.102(9) 0.125(11) 0.050(11)
C29A 0.223(15) 0.271(16) 0.135(8) 0.102(9) 0.125(11) 0.050(11)

loop_
_atom_type_symbol
_atom_type_description
_atom_type_scat_dispersion_real
_atom_type_scat_dispersion_imag
_atom_type_scat_source
C C 0.0181 0.0091 'International Tables Vol C Tables 4.2.6.8 and 6.1.1.4'
H H 0.0000 0.0000 'International Tables Vol C Tables 4.2.6.8 and 6.1.1.4'
O O 0.0492 0.0322 'International Tables Vol C Tables 4.2.6.8 and 6.1.1.4'
Se Se -0.7943 1.1372 'International Tables Vol C Tables 4.2.6.8 and 6.1.1.4'

loop_
_geom_angle_atom_site_label_1
_geom_angle_atom_site_label_2
_geom_angle_atom_site_label_3
_geom_angle
_geom_angle_site_symmetry_1
_geom_angle_site_symmetry_3
_geom_angle_publ_flag
C22 Se1 C8 99.47(13) . . ?
C2 C1 C6 120.8(3) . . ?
C2 C1 H1 119.6 . . ?
C6 C1 H1 119.6 . . ?
C1 C2 C3 119.3(4) . . ?
C1 C2 H2 120.3 . . ?
C3 C2 H2 120.3 . . ?
C4 C3 C2 120.5(4) . . ?
C4 C3 H3 119.8 . . ?
C2 C3 H3 119.8 . . ?
C3 C4 C5 121.0(4) . . ?
C3 C4 H4 119.5 . . ?
C5 C4 H4 119.5 . . ?
C6 C5 C4 118.1(3) . . ?
C6 C5 C10 121.9(3) . . ?
C4 C5 C10 120.0(3) . . ?
C5 C6 C1 120.2(3) . . ?
C5 C6 C7 121.0(3) . . ?
C1 C6 C7 118.6(3) . . ?
O1 C7 C8 122.4(3) . . ?
O1 C7 C6 120.6(3) . . ?
C8 C7 C6 117.0(3) . . ?
C9 C8 C7 122.4(3) . . ?
C9 C8 Se1 120.1(3) . . ?
C7 C8 Se1 117.2(2) . . ?
C8 C9 C16 122.0(3) . . ?
C8 C9 C10 122.6(3) . . ?
C16 C9 C10 115.4(3) . . ?
C11 C10 C15 112.2(3) . . ?
C11 C10 C5 107.7(3) . . ?
C15 C10 C5 106.8(3) . . ?
C11 C10 C9 107.5(3) . . ?
C15 C10 C9 109.1(3) . . ?
C5 C10 C9 113.7(2) . . ?
C12 C11 C10 123.1(3) . . ?
C12 C11 H11 118.4 . . ?
C10 C11 H11 118.4 . . ?
C11 C12 C13 122.6(3) . . ?
C11 C12 H12 118.7 . . ?
C13 C12 H12 118.7 . . ?
O2 C13 C12 121.3(4) . . ?
O2 C13 C14 122.0(4) . . ?
C12 C13 C14 116.7(3) . . ?
C15 C14 C13 121.9(3) . . ?
C15 C14 H14 119.1 . . ?
C13 C14 H14 119.1 . . ?
C14 C15 C10 123.4(3) . . ?
C14 C15 H15 118.3 . . ?
C10 C15 H15 118.3 . . ?
C17 C16 C21 119.0(4) . . ?
C17 C16 C9 122.0(3) . . ?
C21 C16 C9 119.1(3) . . ?
C16 C17 C18 120.4(5) . . ?
C16 C17 H17 119.8 . . ?
C18 C17 H17 119.8 . . ?
C19 C18 C17 120.5(5) . . ?
C19 C18 H18 119.8 . . ?
C17 C18 H18 119.8 . . ?
C18 C19 C20 120.0(5) . . ?
C18 C19 H19 120.0 . . ?
C20 C19 H19 120.0 . . ?
C19 C20 C21 120.2(5) . . ?
C19 C20 H20 119.9 . . ?
C21 C20 H20 119.9 . . ?
C16 C21 C20 119.9(5) . . ?
C16 C21 H21 120.0 . . ?
C20 C21 H21 120.0 . . ?
C27 C22 C23 119.9(3) . . ?
C27 C22 Se1 122.4(3) . . ?
C23 C22 Se1 117.6(3) . . ?
C22 C23 C24 119.1(4) . . ?
C22 C23 H23 120.5 . . ?
C24 C23 H23 120.5 . . ?
C25 C24 C23 122.2(4) . . ?
C25 C24 H24 118.9 . . ?
C23 C24 H24 118.9 . . ?
C24 C25 C26 118.0(4) . . ?
C24 C25 C28 125.8(8) . . ?
C26 C25 C28 116.2(8) . . ?
C24 C25 C28A 105.1(12) . . ?
C26 C25 C28A 136.8(12) . . ?
C27 C26 C25 120.8(4) . . ?
C27 C26 H26 119.6 . . ?
C25 C26 H26 119.6 . . ?
C22 C27 C26 119.9(4) . . ?
C22 C27 H27 120.0 . . ?
C26 C27 H27 120.0 . . ?
C29 C28 C25 110.1(11) . . ?
C29 C28 H28A 109.6 . . ?
C25 C28 H28A 109.6 . . ?
C29 C28 H28B 109.6 . . ?
C25 C28 H28B 109.6 . . ?
H28A C28 H28B 108.2 . . ?
C29A C28A C25 103.8(18) . . ?
C29A C28A H28C 111.0 . . ?
C25 C28A H28C 111.0 . . ?
C29A C28A H28D 111.0 . . ?
C25 C28A H28D 111.0 . . ?
H28C C28A H28D 109.0 . . ?
C28 C29 H29A 109.5 . . ?
C28 C29 H29B 109.5 . . ?
H29A C29 H29B 109.5 . . ?
C28 C29 H29C 109.5 . . ?
H29A C29 H29C 109.5 . . ?
H29B C29 H29C 109.5 . . ?
C28A C29A H29D 109.5 . . ?
C28A C29A H29E 109.5 . . ?
H29D C29A H29E 109.5 . . ?
C28A C29A H29F 109.5 . . ?
H29D C29A H29F 109.5 . . ?
H29E C29A H29F 109.5 . . ?

loop_
_geom_bond_atom_site_label_1
_geom_bond_atom_site_label_2
_geom_bond_distance
_geom_bond_site_symmetry_2
_geom_bond_publ_flag
Se1 C22 1.909(3) . ?
Se1 C8 1.918(3) . ?
O1 C7 1.217(4) . ?
O2 C13 1.223(4) . ?
C1 C2 1.367(5) . ?
C1 C6 1.395(5) . ?
C1 H1 0.9300 . ?
C2 C3 1.383(5) . ?
C2 H2 0.9300 . ?
C3 C4 1.372(5) . ?
C3 H3 0.9300 . ?
C4 C5 1.398(4) . ?
C4 H4 0.9300 . ?
C5 C6 1.389(4) . ?
C5 C10 1.525(4) . ?
C6 C7 1.485(4) . ?
C7 C8 1.479(5) . ?
C8 C9 1.340(4) . ?
C9 C16 1.487(5) . ?
C9 C10 1.537(4) . ?
C10 C11 1.509(4) . ?
C10 C15 1.519(4) . ?
C11 C12 1.321(5) . ?
C11 H11 0.9300 . ?
C12 C13 1.456(5) . ?
C12 H12 0.9300 . ?
C13 C14 1.462(5) . ?
C14 C15 1.322(4) . ?
C14 H14 0.9300 . ?
C15 H15 0.9300 . ?
C16 C17 1.365(5) . ?
C16 C21 1.379(5) . ?
C17 C18 1.393(7) . ?
C17 H17 0.9300 . ?
C18 C19 1.354(8) . ?
C18 H18 0.9300 . ?
C19 C20 1.358(7) . ?
C19 H19 0.9300 . ?
C20 C21 1.400(7) . ?
C20 H20 0.9300 . ?
C21 H21 0.9300 . ?
C22 C27 1.373(5) . ?
C22 C23 1.382(5) . ?
C23 C24 1.386(6) . ?
C23 H23 0.9300 . ?
C24 C25 1.360(6) . ?
C24 H24 0.9300 . ?
C25 C26 1.391(6) . ?
C25 C28 1.547(10) . ?
C25 C28A 1.555(19) . ?
C26 C27 1.387(5) . ?
C26 H26 0.9300 . ?
C27 H27 0.9300 . ?
C28 C29 1.481(16) . ?
C28 H28A 0.9700 . ?
C28 H28B 0.9700 . ?
C28A C29A 1.498(19) . ?
C28A H28C 0.9700 . ?
C28A H28D 0.9700 . ?
C29 H29A 0.9600 . ?
C29 H29B 0.9600 . ?
C29 H29C 0.9600 . ?
C29A H29D 0.9600 . ?
C29A H29E 0.9600 . ?
C29A H29F 0.9600 . ?

loop_
_geom_torsion_atom_site_label_1
_geom_torsion_atom_site_label_2
_geom_torsion_atom_site_label_3
_geom_torsion_atom_site_label_4
_geom_torsion
_geom_torsion_site_symmetry_1
_geom_torsion_site_symmetry_2
_geom_torsion_site_symmetry_3
_geom_torsion_site_symmetry_4
_geom_torsion_publ_flag
C6 C1 C2 C3 -1.5(6) . . . . ?
C1 C2 C3 C4 2.8(6) . . . . ?
C2 C3 C4 C5 -1.4(6) . . . . ?
C3 C4 C5 C6 -1.1(5) . . . . ?
C3 C4 C5 C10 -179.1(3) . . . . ?
C4 C5 C6 C1 2.4(5) . . . . ?
C10 C5 C6 C1 -179.7(3) . . . . ?
C4 C5 C6 C7 -173.2(3) . . . . ?
C10 C5 C6 C7 4.8(4) . . . . ?
C2 C1 C6 C5 -1.1(5) . . . . ?
C2 C1 C6 C7 174.6(3) . . . . ?
C5 C6 C7 O1 166.6(3) . . . . ?
C1 C6 C7 O1 -9.1(5) . . . . ?
C5 C6 C7 C8 -12.9(4) . . . . ?
C1 C6 C7 C8 171.5(3) . . . . ?
O1 C7 C8 C9 -168.2(3) . . . . ?
C6 C7 C8 C9 11.2(4) . . . . ?
O1 C7 C8 Se1 5.4(4) . . . . ?
C6 C7 C8 Se1 -175.2(2) . . . . ?
C7 C8 C9 C16 178.2(3) . . . . ?
Se1 C8 C9 C16 4.8(4) . . . . ?
C7 C8 C9 C10 -1.3(5) . . . . ?
Se1 C8 C9 C10 -174.7(2) . . . . ?
C6 C5 C10 C11 123.9(3) . . . . ?
C4 C5 C10 C11 -58.2(4) . . . . ?
C6 C5 C10 C15 -115.4(3) . . . . ?
C4 C5 C10 C15 62.5(4) . . . . ?
C6 C5 C10 C9 5.0(4) . . . . ?
C4 C5 C10 C9 -177.1(3) . . . . ?
C8 C9 C10 C11 -125.9(3) . . . . ?
C16 C9 C10 C11 54.6(4) . . . . ?
C8 C9 C10 C15 112.3(3) . . . . ?
C16 C9 C10 C15 -67.2(4) . . . . ?
C8 C9 C10 C5 -6.9(4) . . . . ?
C16 C9 C10 C5 173.7(3) . . . . ?
C15 C10 C11 C12 -2.1(5) . . . . ?
C5 C10 C11 C12 115.1(4) . . . . ?
C9 C10 C11 C12 -122.0(4) . . . . ?
C10 C11 C12 C13 0.6(6) . . . . ?
C11 C12 C13 O2 -178.8(4) . . . . ?
C11 C12 C13 C14 0.4(6) . . . . ?
O2 C13 C14 C15 179.6(4) . . . . ?
C12 C13 C14 C15 0.3(6) . . . . ?
C13 C14 C15 C10 -2.1(6) . . . . ?
C11 C10 C15 C14 2.9(5) . . . . ?
C5 C10 C15 C14 -114.9(4) . . . . ?
C9 C10 C15 C14 121.8(4) . . . . ?
C8 C9 C16 C17 -95.7(4) . . . . ?
C10 C9 C16 C17 83.8(4) . . . . ?
C8 C9 C16 C21 83.5(5) . . . . ?
C10 C9 C16 C21 -97.1(4) . . . . ?
C21 C16 C17 C18 0.9(7) . . . . ?
C9 C16 C17 C18 180.0(4) . . . . ?
C16 C17 C18 C19 -1.2(8) . . . . ?
C17 C18 C19 C20 1.2(9) . . . . ?
C18 C19 C20 C21 -0.9(10) . . . . ?
C17 C16 C21 C20 -0.5(7) . . . . ?
C9 C16 C21 C20 -179.7(4) . . . . ?
C19 C20 C21 C16 0.5(9) . . . . ?
C27 C22 C23 C24 1.3(6) . . . . ?
Se1 C22 C23 C24 -176.3(3) . . . . ?
C22 C23 C24 C25 -2.5(7) . . . . ?
C23 C24 C25 C26 1.9(7) . . . . ?
C23 C24 C25 C28 -175.5(11) . . . . ?
C23 C24 C25 C28A 179(2) . . . . ?
C24 C25 C26 C27 -0.2(6) . . . . ?
C28 C25 C26 C27 177.5(10) . . . . ?
C28A C25 C26 C27 -175(3) . . . . ?
C23 C22 C27 C26 0.4(5) . . . . ?
Se1 C22 C27 C26 177.8(3) . . . . ?
C25 C26 C27 C22 -0.9(6) . . . . ?
C24 C25 C28 C29 -73.6(18) . . . . ?
C26 C25 C28 C29 109.0(12) . . . . ?
C24 C25 C28A C29A -171(3) . . . . ?
C26 C25 C28A C29A 5(5) . . . . ?
